data_7045586
loop_
_publ_author_name
'Bartalucci, Niccol\`o'
'Bortoluzzi, Marco'
'Pampaloni, Guido'
'Pinzino, Calogero'
'Zacchini, Stefano'
'Marchetti, Fabio'

_publ_section_title
;
 Stable coordination complexes of \a-diimines with Nb(v) and Ta(v)
 halides.
;
_journal_issue 10
_journal_name_full 'Dalton transactions (Cambridge, England : 2003)'
_journal_page_first 3346
_journal_page_last 3355
_journal_paper_doi 10.1039/c8dt00122g
_journal_volume 47
_journal_year 2018
_chemical_formula_sum 'C27 H39 Cl8 N2 Nb'
_chemical_formula_weight 768.11
_space_group_crystal_system monoclinic
_space_group_IT_number 14
_space_group_name_Hall '-P 2yn'
_space_group_name_H-M_alt 'P 1 21/n 1'
_symmetry_space_group_name_Hall '-P 2yn'
_symmetry_space_group_name_H-M 'P 1 21/n 1'
_atom_sites_solution_hydrogens mixed
_audit_creation_method SHELXL-2014/7
_audit_update_record
;
2018-01-04 deposited with the CCDC.
2018-01-24 downloaded from the CCDC.
;
_cell_angle_alpha 90
_cell_angle_beta 113.1630(10)
_cell_angle_gamma 90
_cell_formula_units_Z 4
_cell_length_a 16.0202(4)
_cell_length_b 13.0226(3)
_cell_length_c 17.8448(4)
_cell_measurement_reflns_used 5364
_cell_measurement_temperature 100(2)
_cell_measurement_theta_max 28.223
_cell_measurement_theta_min 2.1915
_cell_volume 3422.76(14)
_computing_cell_refinement 'APEX3 (Bruker AXS, 2015)'
_computing_data_collection 'APEX3 (Bruker AXS, 2015)'
_computing_data_reduction 'SAINT (Bruker AXS, 2015)'
_computing_molecular_graphics 'ORTEPIII (Johnson, 1996)'
_computing_publication_material 'XCIF 2014/2 (Bruker AXS, 2014)'
_computing_structure_refinement 'SHELXL-2014/7 (Sheldrick, 2014)'
_computing_structure_solution 'SHELXT (Sheldrick, 2015)'
_diffrn_ambient_temperature 100(2)
_diffrn_measured_fraction_theta_full 0.999
_diffrn_measured_fraction_theta_max 0.999
_diffrn_measurement_device_type 'CCD area detector'
_diffrn_measurement_method 'phi and omega scans'
_diffrn_radiation_monochromator graphite
_diffrn_radiation_source 'fine-focus sealed tube'
_diffrn_radiation_type MoK\a
_diffrn_radiation_wavelength 0.71073
_diffrn_reflns_av_R_equivalents 0.0666
_diffrn_reflns_av_unetI/netI 0.0456
_diffrn_reflns_Laue_measured_fraction_full 0.999
_diffrn_reflns_Laue_measured_fraction_max 0.999
_diffrn_reflns_limit_h_max 19
_diffrn_reflns_limit_h_min -19
_diffrn_reflns_limit_k_max 15
_diffrn_reflns_limit_k_min -15
_diffrn_reflns_limit_l_max 21
_diffrn_reflns_limit_l_min -21
_diffrn_reflns_number 36558
_diffrn_reflns_point_group_measured_fraction_full 0.999
_diffrn_reflns_point_group_measured_fraction_max 0.999
_diffrn_reflns_theta_full 25.026
_diffrn_reflns_theta_max 25.026
_diffrn_reflns_theta_min 1.450
_exptl_absorpt_coefficient_mu 0.997
_exptl_absorpt_correction_T_max 0.9069
_exptl_absorpt_correction_T_min 0.8568
_exptl_absorpt_correction_type empirical
_exptl_absorpt_process_details
; 
 Data were corrected for Lorentz polarization and absorption
 effects (empirical absorption correction SADABS).
 R(int) =  0.0976 (selected reflections only, before parameter refinement)
 R(int) =  0.0623 (selected reflections only, after parameter refinement)
;
_exptl_crystal_colour orange-red
_exptl_crystal_density_diffrn 1.491
_exptl_crystal_description prism
_exptl_crystal_F_000 1568
_exptl_crystal_size_max 0.160
_exptl_crystal_size_mid 0.130
_exptl_crystal_size_min 0.100
_refine_diff_density_max 0.717
_refine_diff_density_min -0.492
_refine_diff_density_rms 0.084
_refine_ls_extinction_method none
_refine_ls_goodness_of_fit_ref 1.041
_refine_ls_hydrogen_treatment mixed
_refine_ls_matrix_type full
_refine_ls_number_parameters 346
_refine_ls_number_reflns 6047
_refine_ls_number_restraints 1
_refine_ls_restrained_S_all 1.041
_refine_ls_R_factor_all 0.0532
_refine_ls_R_factor_gt 0.0370
_refine_ls_shift/su_max 0.000
_refine_ls_shift/su_mean 0.000
_refine_ls_structure_factor_coef Fsqd
_refine_ls_weighting_details 'w=1/[\s^2^(Fo^2^)+(0.0321P)^2^+5.2183P] where P=(Fo^2^+2Fc^2^)/3'
_refine_ls_weighting_scheme calc
_refine_ls_wR_factor_gt 0.0836
_refine_ls_wR_factor_ref 0.0903
_reflns_Friedel_coverage 0.000
_reflns_number_gt 4805
_reflns_number_total 6047
_reflns_threshold_expression 'I > 2\s(I)'
_cod_data_source_file c8dt00122g2.cif
_cod_data_source_block 4a
_cod_depositor_comments 'Adding full bibliography for 7045585--7045593.cif.'
_cod_database_code 7045586
_shelx_shelxl_version_number 2014/7
_shelx_space_group_comment
;
The symmetry employed for this shelxl refinement is uniquely defined
by the following loop, which should always be used as a source of
symmetry information in preference to the above space-group names.
They are only intended as comments.
;
_shelx_estimated_absorpt_t_min 0.857
_shelx_estimated_absorpt_t_max 0.907

loop_
_space_group_symop_operation_xyz
'x, y, z'
'-x+1/2, y+1/2, -z+1/2'
'-x, -y, -z'
'x-1/2, -y-1/2, z-1/2'

loop_
_atom_site_label
_atom_site_type_symbol
_atom_site_fract_x
_atom_site_fract_y
_atom_site_fract_z
_atom_site_U_iso_or_equiv
_atom_site_adp_type
_atom_site_occupancy
_atom_site_site_symmetry_order
_atom_site_calc_flag
_atom_site_refinement_flags_posn
_atom_site_refinement_flags_adp
Nb1 Nb 0.47550(2) 0.20871(2) 0.20343(2) 0.01679(10) Uani 1 1 d . .
Cl1 Cl 0.48685(6) 0.28733(7) 0.09041(5) 0.0244(2) Uani 1 1 d . .
Cl2 Cl 0.62228(6) 0.14184(7) 0.24495(5) 0.0226(2) Uani 1 1 d . .
Cl3 Cl 0.53728(6) 0.36003(7) 0.27968(5) 0.0233(2) Uani 1 1 d . .
Cl4 Cl 0.32765(6) 0.27685(7) 0.16702(5) 0.0232(2) Uani 1 1 d . .
Cl5 Cl 0.46440(6) 0.13808(7) 0.32199(5) 0.0236(2) Uani 1 1 d . .
Cl6 Cl 0.41556(6) 0.06104(7) 0.12999(6) 0.0293(2) Uani 1 1 d . .
C1 C 0.1760(2) 0.2484(3) 0.9469(2) 0.0181(8) Uani 1 1 d . .
H1 H 0.1356 0.3034 0.9221 0.022 Uiso 1 1 calc R U
C2 C 0.1462(2) 0.1590(3) 0.98055(19) 0.0168(7) Uani 1 1 d . .
H2 H 0.0880 0.1551 0.9826 0.020 Uiso 1 1 calc R U
N1 N 0.2576(2) 0.2496(2) 0.95203(17) 0.0159(6) Uani 1 1 d D .
H1A H 0.286(2) 0.1941(19) 0.9774(19) 0.019 Uiso 1 1 d D U
N2 N 0.20466(19) 0.0872(2) 1.00664(16) 0.0161(6) Uani 1 1 d . .
C3 C 0.3031(2) 0.3222(2) 0.92012(19) 0.0151(7) Uani 1 1 d . .
C4 C 0.3081(2) 0.4260(3) 0.9424(2) 0.0180(8) Uani 1 1 d . .
C5 C 0.3586(2) 0.4880(3) 0.9118(2) 0.0211(8) Uani 1 1 d . .
H5 H 0.3641 0.5592 0.9246 0.025 Uiso 1 1 calc R U
C6 C 0.4007(2) 0.4496(3) 0.8636(2) 0.0242(8) Uani 1 1 d . .
H6 H 0.4349 0.4942 0.8444 0.029 Uiso 1 1 calc R U
C7 C 0.3935(2) 0.3468(3) 0.8430(2) 0.0223(8) Uani 1 1 d . .
H7 H 0.4230 0.3213 0.8099 0.027 Uiso 1 1 calc R U
C8 C 0.3434(2) 0.2798(3) 0.8701(2) 0.0182(7) Uani 1 1 d . .
C9 C 0.2637(2) 0.4713(3) 0.9955(2) 0.0203(8) Uani 1 1 d . .
H9 H 0.2424 0.4130 1.0198 0.024 Uiso 1 1 calc R U
C10 C 0.3304(3) 0.5349(3) 1.0660(2) 0.0258(9) Uani 1 1 d . .
H10A H 0.2989 0.5627 1.0987 0.039 Uiso 1 1 calc R U
H10B H 0.3806 0.4911 1.1002 0.039 Uiso 1 1 calc R U
H10C H 0.3542 0.5915 1.0440 0.039 Uiso 1 1 calc R U
C11 C 0.1799(3) 0.5350(3) 0.9441(2) 0.0252(8) Uani 1 1 d . .
H11A H 0.1521 0.5637 0.9796 0.038 Uiso 1 1 calc R U
H11B H 0.1983 0.5909 0.9172 0.038 Uiso 1 1 calc R U
H11C H 0.1359 0.4908 0.9029 0.038 Uiso 1 1 calc R U
C12 C 0.3322(2) 0.1667(3) 0.8457(2) 0.0207(8) Uani 1 1 d . .
H12 H 0.2809 0.1391 0.8583 0.025 Uiso 1 1 calc R U
C13 C 0.4164(3) 0.1061(3) 0.8958(2) 0.0310(9) Uani 1 1 d . .
H13A H 0.4308 0.1170 0.9539 0.046 Uiso 1 1 calc R U
H13B H 0.4054 0.0329 0.8830 0.046 Uiso 1 1 calc R U
H13C H 0.4674 0.1292 0.8829 0.046 Uiso 1 1 calc R U
C14 C 0.3071(3) 0.1522(3) 0.7548(2) 0.0313(9) Uani 1 1 d . .
H14A H 0.2525 0.1923 0.7241 0.047 Uiso 1 1 calc R U
H14B H 0.3573 0.1756 0.7409 0.047 Uiso 1 1 calc R U
H14C H 0.2953 0.0793 0.7410 0.047 Uiso 1 1 calc R U
C15 C 0.1907(2) -0.0052(3) 1.0416(2) 0.0162(7) Uani 1 1 d . .
C16 C 0.2241(2) -0.0943(3) 1.0171(2) 0.0172(8) Uani 1 1 d . .
C17 C 0.2110(3) -0.1882(3) 1.0478(2) 0.0240(8) Uani 1 1 d . .
H17 H 0.2305 -0.2494 1.0305 0.029 Uiso 1 1 calc R U
C18 C 0.1703(3) -0.1942(3) 1.1028(2) 0.0275(9) Uani 1 1 d . .
H18 H 0.1609 -0.2592 1.1224 0.033 Uiso 1 1 calc R U
C19 C 0.1431(3) -0.1053(3) 1.1295(2) 0.0239(8) Uani 1 1 d . .
H19 H 0.1171 -0.1107 1.1689 0.029 Uiso 1 1 calc R U
C20 C 0.1524(2) -0.0085(3) 1.1007(2) 0.0185(8) Uani 1 1 d . .
C21 C 0.2685(2) -0.0874(3) 0.9560(2) 0.0188(8) Uani 1 1 d . .
H21 H 0.3034 -0.0215 0.9669 0.023 Uiso 1 1 calc R U
C22 C 0.1991(3) -0.0828(3) 0.8688(2) 0.0272(9) Uani 1 1 d . .
H22A H 0.2305 -0.0785 0.8315 0.041 Uiso 1 1 calc R U
H22B H 0.1614 -0.1448 0.8566 0.041 Uiso 1 1 calc R U
H22C H 0.1605 -0.0222 0.8618 0.041 Uiso 1 1 calc R U
C23 C 0.3367(3) -0.1746(3) 0.9652(2) 0.0281(9) Uani 1 1 d . .
H23A H 0.3813 -0.1771 1.0216 0.042 Uiso 1 1 calc R U
H23B H 0.3042 -0.2402 0.9511 0.042 Uiso 1 1 calc R U
H23C H 0.3679 -0.1620 0.9286 0.042 Uiso 1 1 calc R U
C24 C 0.1257(2) 0.0858(3) 1.1361(2) 0.0202(8) Uani 1 1 d . .
H24 H 0.1473 0.1478 1.1159 0.024 Uiso 1 1 calc R U
C25 C 0.0231(3) 0.0933(3) 1.1075(2) 0.0269(9) Uani 1 1 d . .
H25A H 0.0075 0.1547 1.1310 0.040 Uiso 1 1 calc R U
H25B H -0.0044 0.0980 1.0479 0.040 Uiso 1 1 calc R U
H25C H 0.0001 0.0322 1.1251 0.040 Uiso 1 1 calc R U
C26 C 0.1713(3) 0.0855(3) 1.2295(2) 0.0317(9) Uani 1 1 d . .
H26A H 0.1530 0.1470 1.2509 0.048 Uiso 1 1 calc R U
H26B H 0.1526 0.0241 1.2507 0.048 Uiso 1 1 calc R U
H26C H 0.2374 0.0852 1.2467 0.048 Uiso 1 1 calc R U
C101 C 0.3781(3) 0.8818(4) 0.3080(4) 0.0582(15) Uani 1 1 d . .
H10D H 0.3271 0.8325 0.2869 0.070 Uiso 1 1 calc R U
H10E H 0.3548 0.9505 0.2859 0.070 Uiso 1 1 calc R U
Cl7 Cl 0.46221(9) 0.84562(10) 0.27436(9) 0.0592(4) Uani 1 1 d . .
Cl8 Cl 0.41902(11) 0.88542(11) 0.41519(10) 0.0728(5) Uani 1 1 d . .

loop_
_atom_site_aniso_label
_atom_site_aniso_U_11
_atom_site_aniso_U_22
_atom_site_aniso_U_33
_atom_site_aniso_U_23
_atom_site_aniso_U_13
_atom_site_aniso_U_12
Nb1 0.01645(17) 0.01523(16) 0.01658(17) -0.00256(13) 0.00422(13) 0.00052(13)
Cl1 0.0266(5) 0.0276(5) 0.0189(4) 0.0025(4) 0.0089(4) 0.0051(4)
Cl2 0.0175(4) 0.0256(5) 0.0219(5) -0.0009(4) 0.0046(4) 0.0035(4)
Cl3 0.0294(5) 0.0178(4) 0.0223(5) -0.0050(4) 0.0097(4) -0.0050(4)
Cl4 0.0200(5) 0.0236(5) 0.0244(5) -0.0007(4) 0.0072(4) 0.0040(4)
Cl5 0.0245(5) 0.0219(5) 0.0253(5) 0.0040(4) 0.0109(4) 0.0000(4)
Cl6 0.0246(5) 0.0213(5) 0.0338(5) -0.0114(4) 0.0026(4) -0.0014(4)
C1 0.022(2) 0.0130(17) 0.0148(17) -0.0030(14) 0.0029(15) 0.0001(14)
C2 0.0207(19) 0.0155(17) 0.0151(17) -0.0035(14) 0.0080(15) -0.0033(15)
N1 0.0213(17) 0.0094(14) 0.0164(15) 0.0008(12) 0.0070(13) 0.0027(12)
N2 0.0183(15) 0.0153(15) 0.0149(15) -0.0015(12) 0.0066(12) -0.0008(12)
C3 0.0183(18) 0.0140(17) 0.0116(17) 0.0032(13) 0.0046(14) -0.0007(14)
C4 0.0197(19) 0.0179(18) 0.0140(17) 0.0000(15) 0.0040(14) -0.0011(15)
C5 0.030(2) 0.0122(17) 0.0196(19) 0.0036(15) 0.0081(16) -0.0012(15)
C6 0.026(2) 0.024(2) 0.026(2) 0.0025(16) 0.0145(17) -0.0043(16)
C7 0.025(2) 0.024(2) 0.0220(19) 0.0020(16) 0.0136(16) 0.0009(16)
C8 0.0185(18) 0.0192(18) 0.0150(17) 0.0041(15) 0.0047(14) 0.0026(15)
C9 0.026(2) 0.0153(18) 0.0222(19) 0.0000(15) 0.0125(16) 0.0000(15)
C10 0.037(2) 0.0154(19) 0.022(2) -0.0023(15) 0.0079(17) 0.0014(16)
C11 0.031(2) 0.0199(19) 0.025(2) -0.0013(16) 0.0116(17) 0.0003(16)
C12 0.025(2) 0.0171(18) 0.0229(19) -0.0020(15) 0.0128(16) -0.0015(15)
C13 0.039(2) 0.018(2) 0.029(2) -0.0058(17) 0.0065(19) 0.0031(17)
C14 0.040(2) 0.026(2) 0.026(2) -0.0056(17) 0.0113(19) -0.0021(19)
C15 0.0158(18) 0.0154(17) 0.0145(17) 0.0035(14) 0.0029(14) -0.0027(14)
C16 0.0161(18) 0.0152(18) 0.0163(18) -0.0013(14) 0.0022(15) -0.0011(14)
C17 0.030(2) 0.0122(18) 0.030(2) 0.0010(16) 0.0121(17) 0.0020(15)
C18 0.036(2) 0.0166(19) 0.032(2) 0.0062(17) 0.0162(19) -0.0005(17)
C19 0.031(2) 0.022(2) 0.023(2) 0.0034(16) 0.0157(17) -0.0001(16)
C20 0.0187(19) 0.0162(18) 0.0178(18) 0.0012(15) 0.0042(15) -0.0016(15)
C21 0.0199(19) 0.0164(18) 0.0203(18) -0.0010(15) 0.0083(15) 0.0001(15)
C22 0.027(2) 0.033(2) 0.022(2) -0.0016(17) 0.0102(17) 0.0037(18)
C23 0.027(2) 0.026(2) 0.033(2) 0.0013(17) 0.0136(18) 0.0051(17)
C24 0.024(2) 0.0195(19) 0.0189(18) 0.0003(15) 0.0110(16) -0.0021(15)
C25 0.027(2) 0.021(2) 0.036(2) 0.0011(17) 0.0161(18) 0.0029(17)
C26 0.044(3) 0.030(2) 0.024(2) 0.0011(17) 0.0152(19) 0.0029(19)
C101 0.041(3) 0.029(3) 0.106(5) -0.004(3) 0.030(3) -0.002(2)
Cl7 0.0660(9) 0.0415(7) 0.0863(10) 0.0201(7) 0.0475(8) 0.0055(6)
Cl8 0.0765(10) 0.0591(9) 0.1053(12) -0.0258(8) 0.0599(10) -0.0269(8)

loop_
_atom_type_symbol
_atom_type_description
_atom_type_scat_dispersion_real
_atom_type_scat_dispersion_imag
_atom_type_scat_source
C C 0.0033 0.0016 'International Tables Vol C Tables 4.2.6.8 and 6.1.1.4'
H H 0.0000 0.0000 'International Tables Vol C Tables 4.2.6.8 and 6.1.1.4'
N N 0.0061 0.0033 'International Tables Vol C Tables 4.2.6.8 and 6.1.1.4'
Cl Cl 0.1484 0.1585 'International Tables Vol C Tables 4.2.6.8 and 6.1.1.4'
Nb Nb -2.0727 0.6215 'International Tables Vol C Tables 4.2.6.8 and 6.1.1.4'

loop_
_geom_angle_atom_site_label_1
_geom_angle_atom_site_label_2
_geom_angle_atom_site_label_3
_geom_angle
Cl6 Nb1 Cl1 91.79(4)
Cl6 Nb1 Cl2 90.66(3)
Cl1 Nb1 Cl2 91.53(3)
Cl6 Nb1 Cl4 90.49(3)
Cl1 Nb1 Cl4 90.46(3)
Cl2 Nb1 Cl4 177.67(3)
Cl6 Nb1 Cl5 91.31(4)
Cl1 Nb1 Cl5 176.71(3)
Cl2 Nb1 Cl5 89.53(3)
Cl4 Nb1 Cl5 88.41(3)
Cl6 Nb1 Cl3 179.66(4)
Cl1 Nb1 Cl3 88.54(3)
Cl2 Nb1 Cl3 89.25(3)
Cl4 Nb1 Cl3 89.58(3)
Cl5 Nb1 Cl3 88.36(3)
N1 C1 C2 117.9(3)
N1 C1 H1 121.0
C2 C1 H1 121.0
N2 C2 C1 114.8(3)
N2 C2 H2 122.6
C1 C2 H2 122.6
C1 N1 C3 130.1(3)
C1 N1 H1A 110(2)
C3 N1 H1A 120(2)
C2 N2 C15 124.4(3)
C4 C3 C8 124.8(3)
C4 C3 N1 120.1(3)
C8 C3 N1 115.1(3)
C5 C4 C3 115.0(3)
C5 C4 C9 120.5(3)
C3 C4 C9 124.5(3)
C6 C5 C4 122.3(3)
C6 C5 H5 118.8
C4 C5 H5 118.8
C5 C6 C7 120.4(3)
C5 C6 H6 119.8
C7 C6 H6 119.8
C6 C7 C8 120.9(3)
C6 C7 H7 119.5
C8 C7 H7 119.5
C7 C8 C3 116.5(3)
C7 C8 C12 121.6(3)
C3 C8 C12 121.9(3)
C4 C9 C10 112.2(3)
C4 C9 C11 110.7(3)
C10 C9 C11 111.2(3)
C4 C9 H9 107.5
C10 C9 H9 107.5
C11 C9 H9 107.5
C9 C10 H10A 109.5
C9 C10 H10B 109.5
H10A C10 H10B 109.5
C9 C10 H10C 109.5
H10A C10 H10C 109.5
H10B C10 H10C 109.5
C9 C11 H11A 109.5
C9 C11 H11B 109.5
H11A C11 H11B 109.5
C9 C11 H11C 109.5
H11A C11 H11C 109.5
H11B C11 H11C 109.5
C13 C12 C14 111.4(3)
C13 C12 C8 111.0(3)
C14 C12 C8 112.1(3)
C13 C12 H12 107.4
C14 C12 H12 107.4
C8 C12 H12 107.4
C12 C13 H13A 109.5
C12 C13 H13B 109.5
H13A C13 H13B 109.5
C12 C13 H13C 109.5
H13A C13 H13C 109.5
H13B C13 H13C 109.5
C12 C14 H14A 109.5
C12 C14 H14B 109.5
H14A C14 H14B 109.5
C12 C14 H14C 109.5
H14A C14 H14C 109.5
H14B C14 H14C 109.5
C20 C15 N2 123.0(3)
C20 C15 C16 122.2(3)
N2 C15 C16 114.6(3)
C17 C16 C15 117.7(3)
C17 C16 C21 121.3(3)
C15 C16 C21 120.9(3)
C18 C17 C16 121.2(3)
C18 C17 H17 119.4
C16 C17 H17 119.4
C17 C18 C19 119.9(3)
C17 C18 H18 120.1
C19 C18 H18 120.1
C18 C19 C20 122.4(3)
C18 C19 H19 118.8
C20 C19 H19 118.8
C19 C20 C15 116.4(3)
C19 C20 C24 119.4(3)
C15 C20 C24 124.2(3)
C22 C21 C16 112.2(3)
C22 C21 C23 109.9(3)
C16 C21 C23 113.2(3)
C22 C21 H21 107.1
C16 C21 H21 107.1
C23 C21 H21 107.1
C21 C22 H22A 109.5
C21 C22 H22B 109.5
H22A C22 H22B 109.5
C21 C22 H22C 109.5
H22A C22 H22C 109.5
H22B C22 H22C 109.5
C21 C23 H23A 109.5
C21 C23 H23B 109.5
H23A C23 H23B 109.5
C21 C23 H23C 109.5
H23A C23 H23C 109.5
H23B C23 H23C 109.5
C20 C24 C25 110.9(3)
C20 C24 C26 111.0(3)
C25 C24 C26 110.7(3)
C20 C24 H24 108.0
C25 C24 H24 108.0
C26 C24 H24 108.0
C24 C25 H25A 109.5
C24 C25 H25B 109.5
H25A C25 H25B 109.5
C24 C25 H25C 109.5
H25A C25 H25C 109.5
H25B C25 H25C 109.5
C24 C26 H26A 109.5
C24 C26 H26B 109.5
H26A C26 H26B 109.5
C24 C26 H26C 109.5
H26A C26 H26C 109.5
H26B C26 H26C 109.5
Cl7 C101 Cl8 111.9(3)
Cl7 C101 H10D 109.2
Cl8 C101 H10D 109.2
Cl7 C101 H10E 109.2
Cl8 C101 H10E 109.2
H10D C101 H10E 107.9

loop_
_geom_bond_atom_site_label_1
_geom_bond_atom_site_label_2
_geom_bond_distance
Nb1 Cl6 2.3125(9)
Nb1 Cl1 2.3319(9)
Nb1 Cl2 2.3380(9)
Nb1 Cl4 2.3684(9)
Nb1 Cl5 2.3769(9)
Nb1 Cl3 2.3779(9)
C1 N1 1.275(4)
C1 C2 1.473(5)
C1 H1 0.9500
C2 N2 1.274(4)
C2 H2 0.9500
N1 C3 1.441(4)
N1 H1A 0.881(18)
N2 C15 1.414(4)
C3 C4 1.402(5)
C3 C8 1.404(5)
C4 C5 1.399(5)
C4 C9 1.510(5)
C5 C6 1.379(5)
C5 H5 0.9500
C6 C7 1.382(5)
C6 H6 0.9500
C7 C8 1.394(5)
C7 H7 0.9500
C8 C12 1.525(5)
C9 C10 1.533(5)
C9 C11 1.537(5)
C9 H9 1.0000
C10 H10A 0.9800
C10 H10B 0.9800
C10 H10C 0.9800
C11 H11A 0.9800
C11 H11B 0.9800
C11 H11C 0.9800
C12 C13 1.515(5)
C12 C14 1.522(5)
C12 H12 1.0000
C13 H13A 0.9800
C13 H13B 0.9800
C13 H13C 0.9800
C14 H14A 0.9800
C14 H14B 0.9800
C14 H14C 0.9800
C15 C20 1.414(5)
C15 C16 1.416(5)
C16 C17 1.390(5)
C16 C21 1.520(5)
C17 C18 1.378(5)
C17 H17 0.9500
C18 C19 1.386(5)
C18 H18 0.9500
C19 C20 1.392(5)
C19 H19 0.9500
C20 C24 1.518(5)
C21 C22 1.518(5)
C21 C23 1.539(5)
C21 H21 1.0000
C22 H22A 0.9800
C22 H22B 0.9800
C22 H22C 0.9800
C23 H23A 0.9800
C23 H23B 0.9800
C23 H23C 0.9800
C24 C25 1.520(5)
C24 C26 1.536(5)
C24 H24 1.0000
C25 H25A 0.9800
C25 H25B 0.9800
C25 H25C 0.9800
C26 H26A 0.9800
C26 H26B 0.9800
C26 H26C 0.9800
C101 Cl7 1.742(5)
C101 Cl8 1.762(6)
C101 H10D 0.9900
C101 H10E 0.9900

loop_
_geom_hbond_atom_site_label_D
_geom_hbond_atom_site_label_H
_geom_hbond_atom_site_label_A
_geom_hbond_distance_DH
_geom_hbond_distance_HA
_geom_hbond_distance_DA
_geom_hbond_angle_DHA
N1 H1A N2 0.881(18) 2.11(3) 2.606(4) 115(3)

loop_
_geom_torsion_atom_site_label_1
_geom_torsion_atom_site_label_2
_geom_torsion_atom_site_label_3
_geom_torsion_atom_site_label_4
_geom_torsion
N1 C1 C2 N2 -4.9(4)
C2 C1 N1 C3 175.3(3)
C1 C2 N2 C15 179.8(3)
C1 N1 C3 C4 58.2(5)
C1 N1 C3 C8 -124.4(4)
C8 C3 C4 C5 -0.9(5)
N1 C3 C4 C5 176.2(3)
C8 C3 C4 C9 179.3(3)
N1 C3 C4 C9 -3.6(5)
C3 C4 C5 C6 -0.3(5)
C9 C4 C5 C6 179.5(3)
C4 C5 C6 C7 0.6(6)
C5 C6 C7 C8 0.3(6)
C6 C7 C8 C3 -1.3(5)
C6 C7 C8 C12 178.0(3)
C4 C3 C8 C7 1.7(5)
N1 C3 C8 C7 -175.6(3)
C4 C3 C8 C12 -177.7(3)
N1 C3 C8 C12 5.1(5)
C5 C4 C9 C10 -50.6(4)
C3 C4 C9 C10 129.2(4)
C5 C4 C9 C11 74.2(4)
C3 C4 C9 C11 -106.0(4)
C7 C8 C12 C13 78.6(4)
C3 C8 C12 C13 -102.1(4)
C7 C8 C12 C14 -46.6(5)
C3 C8 C12 C14 132.7(3)
C2 N2 C15 C20 -45.5(5)
C2 N2 C15 C16 138.9(3)
C20 C15 C16 C17 5.7(5)
N2 C15 C16 C17 -178.7(3)
C20 C15 C16 C21 -177.4(3)
N2 C15 C16 C21 -1.7(4)
C15 C16 C17 C18 -2.7(5)
C21 C16 C17 C18 -179.6(3)
C16 C17 C18 C19 -1.1(6)
C17 C18 C19 C20 2.2(6)
C18 C19 C20 C15 0.6(5)
C18 C19 C20 C24 -176.8(3)
N2 C15 C20 C19 -179.9(3)
C16 C15 C20 C19 -4.6(5)
N2 C15 C20 C24 -2.6(5)
C16 C15 C20 C24 172.7(3)
C17 C16 C21 C22 95.8(4)
C15 C16 C21 C22 -81.1(4)
C17 C16 C21 C23 -29.3(5)
C15 C16 C21 C23 153.8(3)
C19 C20 C24 C25 -71.9(4)
C15 C20 C24 C25 110.9(4)
C19 C20 C24 C26 51.6(4)
C15 C20 C24 C26 -125.5(4)
